data_2230313
loop_
_publ_author_name
'Ren, Tian-tian'
'Zhang, Zhong'
'Zhong, Cong-cong'
'Yang, Zhong-zhi'
'Shi, Zhan-wang'

_publ_section_title
;
 4,6-Dichloro-5-(2-methoxyphenoxy)-2,2'-bipyrimidine
;
_journal_coeditor_code FL2331
_journal_issue 6
_journal_name_full 'Acta Crystallographica Section E'
_journal_page_first o1334
_journal_paper_doi 10.1107/S160053681101419X
_journal_volume 67
_journal_year 2011
_chemical_formula_iupac 'C15 H10 Cl2 N4 O2'
_chemical_formula_moiety 'C15 H10 Cl2 N4 O2'
_chemical_formula_sum 'C15 H10 Cl2 N4 O2'
_chemical_formula_weight 349.17
_chemical_name_systematic
;
4,6-Dichloro-5-(2-methoxyphenoxy)-2,2'-bipyrimidine
;
_space_group_IT_number 14
_symmetry_cell_setting monoclinic
_symmetry_space_group_name_Hall '-P 2yn'
_symmetry_space_group_name_H-M 'P 1 21/n 1'
_atom_sites_solution_hydrogens geom
_atom_sites_solution_primary direct
_atom_sites_solution_secondary difmap
_audit_creation_method SHELXL97
_cell_angle_alpha 90.00
_cell_angle_beta 106.486(3)
_cell_angle_gamma 90.00
_cell_formula_units_Z 4
_cell_length_a 10.716(2)
_cell_length_b 8.1112(18)
_cell_length_c 18.601(5)
_cell_measurement_reflns_used 3720
_cell_measurement_temperature 296(2)
_cell_measurement_theta_max 27.43
_cell_measurement_theta_min 2.55
_cell_volume 1550.3(6)
_computing_cell_refinement 'SMART (Siemens, 1996)'
_computing_data_collection 'SMART (Siemens, 1996)'
_computing_data_reduction 'SAINT (Siemens, 1996)'
_computing_molecular_graphics 'SHELXTL (Sheldrick, 2008)'
_computing_publication_material 'SHELXTL (Sheldrick, 2008)'
_computing_structure_refinement 'SHELXL97 (Sheldrick, 2008)'
_computing_structure_solution 'SHELXS97 (Sheldrick, 2008)'
_diffrn_ambient_temperature 296(2)
_diffrn_measured_fraction_theta_full 0.999
_diffrn_measured_fraction_theta_max 0.999
_diffrn_measurement_device_type 'Bruker SMART CCD area-detector'
_diffrn_measurement_method '\f and \w'
_diffrn_radiation_monochromator graphite
_diffrn_radiation_source 'fine-focus sealed tube'
_diffrn_radiation_type MoK\a
_diffrn_radiation_wavelength 0.71073
_diffrn_reflns_av_R_equivalents 0.0272
_diffrn_reflns_av_sigmaI/netI 0.0287
_diffrn_reflns_limit_h_max 12
_diffrn_reflns_limit_h_min -12
_diffrn_reflns_limit_k_max 9
_diffrn_reflns_limit_k_min -9
_diffrn_reflns_limit_l_max 16
_diffrn_reflns_limit_l_min -22
_diffrn_reflns_number 8106
_diffrn_reflns_theta_full 25.03
_diffrn_reflns_theta_max 25.03
_diffrn_reflns_theta_min 1.99
_exptl_absorpt_coefficient_mu 0.433
_exptl_absorpt_correction_T_max 0.9261
_exptl_absorpt_correction_T_min 0.9108
_exptl_absorpt_correction_type multi-scan
_exptl_absorpt_process_details '(SADABS; Sheldrick, 1996)'
_exptl_crystal_colour colourless
_exptl_crystal_density_diffrn 1.496
_exptl_crystal_density_method 'not measured'
_exptl_crystal_description block
_exptl_crystal_F_000 712
_exptl_crystal_size_max 0.22
_exptl_crystal_size_mid 0.20
_exptl_crystal_size_min 0.18
_refine_diff_density_max 0.259
_refine_diff_density_min -0.540
_refine_ls_extinction_method none
_refine_ls_goodness_of_fit_ref 1.076
_refine_ls_hydrogen_treatment constr
_refine_ls_matrix_type full
_refine_ls_number_parameters 209
_refine_ls_number_reflns 2733
_refine_ls_number_restraints 0
_refine_ls_restrained_S_all 1.076
_refine_ls_R_factor_all 0.0498
_refine_ls_R_factor_gt 0.0424
_refine_ls_shift/su_max 0.001
_refine_ls_shift/su_mean 0.000
_refine_ls_structure_factor_coef Fsqd
_refine_ls_weighting_details 'calc w=1/[\s^2^(Fo^2^)+(0.0522P)^2^+0.7172P] where P=(Fo^2^+2Fc^2^)/3'
_refine_ls_weighting_scheme calc
_refine_ls_wR_factor_gt 0.1074
_refine_ls_wR_factor_ref 0.1136
_reflns_number_gt 2319
_reflns_number_total 2733
_reflns_threshold_expression I>2\s(I)
_cod_data_source_file fl2331.cif
_cod_data_source_block I
_cod_original_sg_symbol_H-M 'P 21/n'
_cod_database_code 2230313
_cod_database_fobs_code 2230313

loop_
_symmetry_equiv_pos_as_xyz
'x, y, z'
'-x+1/2, y+1/2, -z+1/2'
'-x, -y, -z'
'x-1/2, -y-1/2, z-1/2'

loop_
_atom_site_type_symbol
_atom_site_label
_atom_site_fract_x
_atom_site_fract_y
_atom_site_fract_z
_atom_site_U_iso_or_equiv
_atom_site_adp_type
_atom_site_calc_flag
_atom_site_refinement_flags
_atom_site_occupancy
_atom_site_symmetry_multiplicity
_atom_site_disorder_assembly
_atom_site_disorder_group
Cl Cl2 0.35488(7) 0.23438(8) 0.95225(4) 0.0698(2) Uani d . 1 1 . .
Cl Cl1 -0.12322(6) 0.00465(9) 0.81525(4) 0.0697(2) Uani d . 1 1 . .
O O1 0.09431(17) 0.24803(18) 0.84012(8) 0.0514(4) Uani d . 1 1 . .
N N1 0.04052(18) -0.1321(2) 0.93028(10) 0.0461(4) Uani d . 1 1 . .
O O2 -0.01418(17) 0.4733(2) 0.74474(9) 0.0564(4) Uani d . 1 1 . .
N N3 0.25212(18) -0.0303(2) 0.99122(9) 0.0434(4) Uani d . 1 1 . .
N N2 0.07696(19) -0.3406(2) 1.05310(10) 0.0509(5) Uani d . 1 1 . .
C C4 0.1789(2) -0.2855(3) 1.03313(11) 0.0394(5) Uani d . 1 1 . .
C C5 0.1558(2) -0.1388(3) 0.98205(11) 0.0399(5) Uani d . 1 1 . .
N N4 0.29885(19) -0.3461(2) 1.05286(11) 0.0504(5) Uani d . 1 1 . .
C C9 0.1043(2) 0.2281(3) 0.76750(11) 0.0401(5) Uani d . 1 1 . .
C C8 0.1164(2) 0.1136(3) 0.88636(11) 0.0437(5) Uani d . 1 1 . .
C C13 0.0568(2) 0.3436(3) 0.64467(12) 0.0480(5) Uani d . 1 1 . .
H H13 0.0179 0.4242 0.6099 0.058 Uiso calc R 1 1 . .
C C14 0.0468(2) 0.3523(3) 0.71727(11) 0.0403(5) Uani d . 1 1 . .
C C12 0.1243(2) 0.2156(3) 0.62364(12) 0.0512(6) Uani d . 1 1 . .
H H12 0.1311 0.2112 0.5749 0.061 Uiso calc R 1 1 . .
C C6 0.2308(2) 0.0942(3) 0.94339(11) 0.0446(5) Uani d . 1 1 . .
C C2 0.2172(3) -0.5496(3) 1.11929(13) 0.0580(6) Uani d . 1 1 . .
H H2 0.2305 -0.6438 1.1490 0.070 Uiso calc R 1 1 . .
C C15 -0.0513(3) 0.6175(3) 0.69994(17) 0.0712(8) Uani d . 1 1 . .
H H15A -0.1114 0.5880 0.6528 0.107 Uiso calc R 1 1 . .
H H15B 0.0245 0.6674 0.6914 0.107 Uiso calc R 1 1 . .
H H15C -0.0920 0.6943 0.7255 0.107 Uiso calc R 1 1 . .
C C10 0.1703(2) 0.1008(3) 0.74643(12) 0.0501(6) Uani d . 1 1 . .
H H10 0.2076 0.0185 0.7806 0.060 Uiso calc R 1 1 . .
C C11 0.1813(2) 0.0952(3) 0.67400(13) 0.0537(6) Uani d . 1 1 . .
H H11 0.2272 0.0100 0.6596 0.064 Uiso calc R 1 1 . .
C C3 0.0986(3) -0.4745(3) 1.09680(13) 0.0564(6) Uani d . 1 1 . .
H H3 0.0303 -0.5180 1.1124 0.068 Uiso calc R 1 1 . .
C C7 0.0238(2) -0.0064(3) 0.88345(12) 0.0457(5) Uani d . 1 1 . .
C C1 0.3157(3) -0.4805(3) 1.09624(14) 0.0589(7) Uani d . 1 1 . .
H H1 0.3978 -0.5289 1.1113 0.071 Uiso calc R 1 1 . .

loop_
_atom_site_aniso_label
_atom_site_aniso_U_11
_atom_site_aniso_U_22
_atom_site_aniso_U_33
_atom_site_aniso_U_12
_atom_site_aniso_U_13
_atom_site_aniso_U_23
Cl2 0.0869(5) 0.0571(4) 0.0554(4) -0.0231(3) 0.0039(3) 0.0114(3)
Cl1 0.0610(4) 0.0732(5) 0.0600(4) 0.0094(3) -0.0073(3) 0.0149(3)
O1 0.0831(11) 0.0397(9) 0.0335(8) 0.0168(8) 0.0197(8) 0.0094(6)
N1 0.0521(11) 0.0438(10) 0.0403(10) 0.0047(8) 0.0095(8) 0.0056(8)
O2 0.0784(11) 0.0468(9) 0.0461(9) 0.0198(8) 0.0209(8) 0.0144(7)
N3 0.0577(11) 0.0390(10) 0.0316(9) 0.0020(8) 0.0094(8) 0.0035(7)
N2 0.0617(12) 0.0495(11) 0.0446(10) 0.0045(9) 0.0203(9) 0.0101(9)
C4 0.0534(12) 0.0357(11) 0.0291(10) 0.0028(9) 0.0115(9) -0.0003(8)
C5 0.0518(12) 0.0379(11) 0.0307(10) 0.0062(9) 0.0127(9) 0.0015(8)
N4 0.0558(11) 0.0447(11) 0.0490(11) 0.0080(9) 0.0121(9) 0.0089(9)
C9 0.0471(11) 0.0431(12) 0.0286(10) -0.0003(9) 0.0084(8) 0.0024(8)
C8 0.0639(14) 0.0369(11) 0.0313(10) 0.0119(10) 0.0151(10) 0.0058(9)
C13 0.0564(13) 0.0493(13) 0.0362(11) -0.0062(10) 0.0095(10) 0.0082(10)
C14 0.0436(11) 0.0402(12) 0.0357(11) -0.0011(9) 0.0087(9) 0.0036(9)
C12 0.0572(14) 0.0628(15) 0.0355(12) -0.0119(11) 0.0164(10) -0.0054(11)
C6 0.0624(13) 0.0374(11) 0.0334(10) -0.0003(10) 0.0124(10) 0.0003(9)
C2 0.0844(18) 0.0406(13) 0.0435(13) 0.0036(12) 0.0093(12) 0.0116(10)
C15 0.0818(19) 0.0533(16) 0.0810(19) 0.0250(14) 0.0273(15) 0.0276(14)
C10 0.0566(13) 0.0499(14) 0.0410(12) 0.0122(11) 0.0090(10) 0.0039(10)
C11 0.0554(13) 0.0608(15) 0.0465(13) 0.0065(12) 0.0171(11) -0.0070(11)
C3 0.0767(17) 0.0511(14) 0.0449(13) -0.0041(12) 0.0228(12) 0.0099(11)
C7 0.0530(13) 0.0463(13) 0.0350(11) 0.0105(10) 0.0079(9) 0.0040(9)
C1 0.0678(16) 0.0462(14) 0.0581(15) 0.0152(12) 0.0103(13) 0.0121(11)

loop_
_atom_type_symbol
_atom_type_description
_atom_type_scat_dispersion_real
_atom_type_scat_dispersion_imag
_atom_type_scat_source
C C 0.0033 0.0016 'International Tables Vol C Tables 4.2.6.8 and 6.1.1.4'
H H 0.0000 0.0000 'International Tables Vol C Tables 4.2.6.8 and 6.1.1.4'
N N 0.0061 0.0033 'International Tables Vol C Tables 4.2.6.8 and 6.1.1.4'
O O 0.0106 0.0060 'International Tables Vol C Tables 4.2.6.8 and 6.1.1.4'
Cl Cl 0.1484 0.1585 'International Tables Vol C Tables 4.2.6.8 and 6.1.1.4'

loop_
_geom_angle_atom_site_label_1
_geom_angle_atom_site_label_2
_geom_angle_atom_site_label_3
_geom_angle_site_symmetry_1
_geom_angle_site_symmetry_3
_geom_angle
_geom_angle_publ_flag
C8 O1 C9 . . 118.03(16) ?
C7 N1 C5 . . 115.60(19) ?
C14 O2 C15 . . 117.23(18) ?
C6 N3 C5 . . 116.07(19) ?
C4 N2 C3 . . 115.4(2) ?
N2 C4 N4 . . 127.39(19) ?
N2 C4 C5 . . 116.39(19) ?
N4 C4 C5 . . 116.22(19) ?
N3 C5 N1 . . 126.23(19) ?
N3 C5 C4 . . 117.52(18) ?
N1 C5 C4 . . 116.23(19) ?
C4 N4 C1 . . 115.1(2) ?
C10 C9 C14 . . 121.26(19) ?
C10 C9 O1 . . 123.52(18) ?
C14 C9 O1 . . 115.15(18) ?
O1 C8 C7 . . 122.9(2) ?
O1 C8 C6 . . 122.0(2) ?
C7 C8 C6 . . 114.86(19) ?
C12 C13 C14 . . 120.3(2) ?
C12 C13 H13 . . 119.9 ?
C14 C13 H13 . . 119.9 ?
O2 C14 C13 . . 125.57(19) ?
O2 C14 C9 . . 116.05(18) ?
C13 C14 C9 . . 118.4(2) ?
C11 C12 C13 . . 120.6(2) ?
C11 C12 H12 . . 119.7 ?
C13 C12 H12 . . 119.7 ?
N3 C6 C8 . . 123.3(2) ?
N3 C6 Cl2 . . 117.29(17) ?
C8 C6 Cl2 . . 119.36(17) ?
C3 C2 C1 . . 117.1(2) ?
C3 C2 H2 . . 121.4 ?
C1 C2 H2 . . 121.4 ?
O2 C15 H15A . . 109.5 ?
O2 C15 H15B . . 109.5 ?
H15A C15 H15B . . 109.5 ?
O2 C15 H15C . . 109.5 ?
H15A C15 H15C . . 109.5 ?
H15B C15 H15C . . 109.5 ?
C9 C10 C11 . . 119.7(2) ?
C9 C10 H10 . . 120.1 ?
C11 C10 H10 . . 120.1 ?
C12 C11 C10 . . 119.8(2) ?
C12 C11 H11 . . 120.1 ?
C10 C11 H11 . . 120.1 ?
N2 C3 C2 . . 122.3(2) ?
N2 C3 H3 . . 118.8 ?
C2 C3 H3 . . 118.8 ?
N1 C7 C8 . . 123.9(2) ?
N1 C7 Cl1 . . 116.80(18) ?
C8 C7 Cl1 . . 119.30(16) ?
N4 C1 C2 . . 122.6(2) ?
N4 C1 H1 . . 118.7 ?
C2 C1 H1 . . 118.7 ?

loop_
_geom_bond_atom_site_label_1
_geom_bond_atom_site_label_2
_geom_bond_site_symmetry_2
_geom_bond_distance
_geom_bond_publ_flag
Cl2 C6 . 1.722(2) ?
Cl1 C7 . 1.722(2) ?
O1 C8 . 1.367(2) ?
O1 C9 . 1.394(2) ?
N1 C7 . 1.320(3) ?
N1 C5 . 1.335(3) ?
O2 C14 . 1.358(3) ?
O2 C15 . 1.426(3) ?
N3 C6 . 1.322(3) ?
N3 C5 . 1.330(3) ?
N2 C4 . 1.327(3) ?
N2 C3 . 1.337(3) ?
C4 N4 . 1.328(3) ?
C4 C5 . 1.498(3) ?
N4 C1 . 1.338(3) ?
C9 C10 . 1.370(3) ?
C9 C14 . 1.393(3) ?
C8 C7 . 1.380(3) ?
C8 C6 . 1.384(3) ?
C13 C12 . 1.384(3) ?
C13 C14 . 1.386(3) ?
C13 H13 . 0.9300 ?
C12 C11 . 1.371(3) ?
C12 H12 . 0.9300 ?
C2 C3 . 1.364(4) ?
C2 C1 . 1.368(4) ?
C2 H2 . 0.9300 ?
C15 H15A . 0.9600 ?
C15 H15B . 0.9600 ?
C15 H15C . 0.9600 ?
C10 C11 . 1.386(3) ?
C10 H10 . 0.9300 ?
C11 H11 . 0.9300 ?
C3 H3 . 0.9300 ?
C1 H1 . 0.9300 ?

loop_
_geom_hbond_atom_site_label_D
_geom_hbond_atom_site_label_H
_geom_hbond_atom_site_label_A
_geom_hbond_site_symmetry_A
_geom_hbond_distance_DH
_geom_hbond_distance_HA
_geom_hbond_distance_DA
_geom_hbond_angle_DHA
C1 H1 Cg 4_656 0.93 2.87 3.760(3) 161

loop_
_cod_related_entry_id
_cod_related_entry_database
_cod_related_entry_code
1 ChemSpider 8721097
